data_7709566
loop_
_publ_author_name
'Liu, Chengdong'
'Ding, Yayun'
'Wang, Xiang'
'Zhou, Rui'

_publ_section_title
;
 Two new metal-chalcogenide-cluster-based frameworks with single metal
 ions of Zn2+(/Sb3+) serving as inter-cluster linkers
;
_journal_name_full 'Dalton Transactions'
_journal_paper_doi 10.1039/D1DT04132K
_journal_year 2022
_chemical_formula_moiety 'S17 Sb Sn4 Zn4 7 (C6 H16 N3)'
_chemical_formula_sum 'C42 H112 N21 S17 Sb Sn4 Zn4'
_chemical_formula_weight 2314.53
_space_group_crystal_system monoclinic
_space_group_IT_number 14
_space_group_name_Hall '-P 2ybc'
_space_group_name_H-M_alt 'P 1 21/c 1'
_audit_creation_date 2022-01-06
_audit_creation_method
;
Olex2 1.5
(compiled 2021.12.09 svn.r5202d8cf for OlexSys, GUI svn.r6439)
;
_audit_update_record
;
2022-01-06 deposited with the CCDC.	2022-02-04 downloaded from the CCDC.
;
_cell_angle_alpha 90
_cell_angle_beta 105.003(3)
_cell_angle_gamma 90
_cell_formula_units_Z 4
_cell_length_a 16.8345(13)
_cell_length_b 17.3068(13)
_cell_length_c 25.268(2)
_cell_measurement_reflns_used 9407
_cell_measurement_temperature 120.00
_cell_measurement_theta_max 24.988
_cell_measurement_theta_min 2.505
_cell_volume 7110.9(10)
_computing_cell_refinement 'SAINT v8.37A (Bruker, 2015)'
_computing_data_collection 'Bruker APEX2'
_computing_data_reduction 'SAINT v8.37A (Bruker, 2015)'
_computing_molecular_graphics 'Olex2 1.5 (Dolomanov et al., 2009)'
_computing_publication_material 'Olex2 1.5 (Dolomanov et al., 2009)'
_computing_structure_refinement 'SHELXL 2018/3 (Sheldrick, 2015)'
_diffrn_ambient_temperature 120.00
_diffrn_measured_fraction_theta_full 0.999
_diffrn_measured_fraction_theta_max 0.997
_diffrn_measurement_device_type 'Bruker APEX-II CCD'
_diffrn_measurement_method '\f and \w scans'
_diffrn_radiation_type MoK\a
_diffrn_radiation_wavelength 0.71073
_diffrn_reflns_av_R_equivalents 0.1220
_diffrn_reflns_av_unetI/netI 0.0773
_diffrn_reflns_Laue_measured_fraction_full 0.999
_diffrn_reflns_Laue_measured_fraction_max 0.997
_diffrn_reflns_limit_h_max 20
_diffrn_reflns_limit_h_min -20
_diffrn_reflns_limit_k_max 20
_diffrn_reflns_limit_k_min -20
_diffrn_reflns_limit_l_max 30
_diffrn_reflns_limit_l_min -30
_diffrn_reflns_number 105462
_diffrn_reflns_point_group_measured_fraction_full 0.999
_diffrn_reflns_point_group_measured_fraction_max 0.997
_diffrn_reflns_theta_full 25.242
_diffrn_reflns_theta_max 25.408
_diffrn_reflns_theta_min 1.763
_diffrn_source_current 1.0
_diffrn_source_power 0.05
_diffrn_source_voltage 50.0
_diffrn_standards_number 0
_exptl_absorpt_coefficient_mu 3.629
_exptl_absorpt_correction_T_max 0.7452
_exptl_absorpt_correction_T_min 0.6055
_exptl_absorpt_correction_type multi-scan
_exptl_absorpt_process_details
;
SADABS-2016/2 (Bruker,2016/2) was used for absorption correction.
wR2(int) was 0.0893 before and 0.0768 after correction.
The Ratio of minimum to maximum transmission is 0.8125.
The \l/2 correction factor is Not present.
;
_exptl_crystal_colour pink
_exptl_crystal_colour_primary pink
_exptl_crystal_density_diffrn 2.162
_exptl_crystal_description block
_exptl_crystal_F_000 4616
_exptl_crystal_size_max 0.167
_exptl_crystal_size_mid 0.155
_exptl_crystal_size_min 0.131
_refine_diff_density_max 3.102
_refine_diff_density_min -2.441
_refine_diff_density_rms 0.303
_refine_ls_extinction_method none
_refine_ls_goodness_of_fit_ref 1.106
_refine_ls_hydrogen_treatment undef
_refine_ls_matrix_type full
_refine_ls_number_parameters 235
_refine_ls_number_reflns 13072
_refine_ls_number_restraints 0
_refine_ls_restrained_S_all 1.106
_refine_ls_R_factor_all 0.1115
_refine_ls_R_factor_gt 0.0947
_refine_ls_shift/su_max 0.001
_refine_ls_shift/su_mean 0.000
_refine_ls_structure_factor_coef Fsqd
_refine_ls_weighting_details 'w=1/[\s^2^(Fo^2^)+(0.0462P)^2^+415.0133P] where P=(Fo^2^+2Fc^2^)/3'
_refine_ls_weighting_scheme calc
_refine_ls_wR_factor_gt 0.2077
_refine_ls_wR_factor_ref 0.2151
_reflns_Friedel_coverage 0.000
_reflns_number_gt 10297
_reflns_number_total 13072
_reflns_threshold_expression 'I > 2\s(I)'
_cod_data_source_file d1dt04132k2.cif
_cod_data_source_block MCCF-23
_cod_database_code 7709566
_shelx_shelxl_version_number 2018/3
_shelx_space_group_comment
;
The symmetry employed for this shelxl refinement is uniquely defined
by the following loop, which should always be used as a source of
symmetry information in preference to the above space-group names.
They are only intended as comments.
;
_shelx_estimated_absorpt_t_max 0.648
_shelx_estimated_absorpt_t_min 0.582
_olex2_refinement_description
;
;
_platon_squeeze_void_probe_radius 1.20
_olex2_submission_special_instructions 'No special instructions were received'

loop_
_space_group_symop_operation_xyz
'x, y, z'
'-x, y+1/2, -z+1/2'
'-x, -y, -z'
'x, -y-1/2, z-1/2'

loop_
_atom_site_label
_atom_site_type_symbol
_atom_site_fract_x
_atom_site_fract_y
_atom_site_fract_z
_atom_site_U_iso_or_equiv
_atom_site_adp_type
_atom_site_occupancy
_atom_site_site_symmetry_order
_atom_site_calc_flag
_atom_site_refinement_flags_posn
_atom_site_refinement_flags_adp
_atom_site_refinement_flags_occupancy
_atom_site_disorder_assembly
_atom_site_disorder_group
Sb1 Sb 0.19463(7) 0.88414(7) 0.45967(5) 0.0292(3) Uani 1 1 d . . . . .
Sn6 Sn 0.34815(6) 0.49960(6) 0.70071(5) 0.0177(2) Uani 1 1 d . . . . .
Sn7 Sn 0.19203(7) 0.80192(6) 0.59845(5) 0.0195(2) Uani 1 1 d . . . . .
Sn8 Sn 0.20340(7) 0.72427(6) 0.83635(5) 0.0247(3) Uani 1 1 d . . . . .
Sn9 Sn 0.51917(7) 0.81110(6) 0.77610(5) 0.0208(3) Uani 1 1 d . . . . .
Zn6 Zn 0.38550(11) 0.70043(10) 0.65699(8) 0.0203(4) Uani 1 1 d . . . . .
Zn7 Zn 0.18760(11) 0.64813(10) 0.69738(8) 0.0191(4) Uani 1 1 d . . . . .
Zn8 Zn 0.29624(11) 0.83914(10) 0.74661(8) 0.0233(4) Uani 1 1 d . . . . .
Zn9 Zn 0.39467(11) 0.64994(10) 0.80651(8) 0.0204(4) Uani 1 1 d . . . . .
S1 S 0.1193(3) 0.9821(3) 0.4066(2) 0.0404(12) Uani 1 1 d . . . . .
S2 S 0.1338(3) 0.7660(3) 0.40884(19) 0.0327(11) Uani 1 1 d . . . . .
S3 S 0.1044(3) 0.8697(3) 0.52228(18) 0.0302(10) Uani 1 1 d . . . . .
S4 S 0.1142(2) 0.6934(2) 0.61181(18) 0.0227(9) Uani 1 1 d . . . . .
S5 S 0.3177(2) 0.7686(2) 0.57811(17) 0.0220(8) Uani 1 1 d . . . . .
S6 S 0.2100(3) 0.8976(2) 0.66846(19) 0.0268(9) Uani 1 1 d . . . . .
S7 S 0.4193(3) 0.9090(2) 0.7697(2) 0.0285(10) Uani 1 1 d . . . . .
S8 S 0.5162(2) 0.7605(2) 0.68767(17) 0.0231(9) Uani 1 1 d . . . . .
S9 S 0.3953(2) 0.5689(2) 0.63288(17) 0.0206(8) Uani 1 1 d . . . . .
S10 S 0.2043(2) 0.5152(2) 0.68985(17) 0.0205(8) Uani 1 1 d . . . . .
S11 S 0.1075(3) 0.6718(2) 0.75919(18) 0.0262(9) Uani 1 1 d . . . . .
S12 S 0.3168(2) 0.7095(2) 0.72688(17) 0.0192(8) Uani 1 1 d . . . . .
S13 S 0.4291(2) 0.5226(2) 0.79068(17) 0.0211(8) Uani 1 1 d . . . . .
S14 S 0.5185(3) 0.7141(2) 0.84315(17) 0.0236(9) Uani 1 1 d . . . . .
S15 S 0.3208(3) 0.6474(2) 0.87388(18) 0.0275(10) Uani 1 1 d . . . . .
S16 S 0.3458(3) 0.3622(2) 0.6832(2) 0.0292(10) Uani 1 1 d . . . . .
S17 S 0.2415(3) 0.8540(2) 0.82216(19) 0.0293(10) Uani 1 1 d . . . . .

loop_
_atom_site_aniso_label
_atom_site_aniso_U_11
_atom_site_aniso_U_22
_atom_site_aniso_U_33
_atom_site_aniso_U_23
_atom_site_aniso_U_13
_atom_site_aniso_U_12
Sb1 0.0270(6) 0.0292(6) 0.0368(7) 0.0125(5) 0.0179(5) 0.0074(5)
Sn6 0.0166(5) 0.0099(5) 0.0293(6) -0.0015(4) 0.0105(4) 0.0017(4)
Sn7 0.0227(6) 0.0111(5) 0.0277(6) -0.0018(4) 0.0119(5) 0.0014(4)
Sn8 0.0262(6) 0.0233(6) 0.0310(7) -0.0078(5) 0.0188(5) -0.0067(5)
Sn9 0.0225(6) 0.0137(5) 0.0306(6) -0.0037(5) 0.0149(5) -0.0083(4)
Zn6 0.0238(10) 0.0118(8) 0.0297(11) -0.0012(7) 0.0151(8) -0.0014(7)
Zn7 0.0182(9) 0.0150(8) 0.0267(10) -0.0016(7) 0.0107(8) 0.0022(7)
Zn8 0.0233(10) 0.0157(9) 0.0361(11) -0.0076(8) 0.0169(9) -0.0054(8)
Zn9 0.0220(10) 0.0120(8) 0.0316(11) -0.0053(8) 0.0151(8) -0.0062(7)
S1 0.044(3) 0.034(3) 0.051(3) 0.024(2) 0.025(2) 0.014(2)
S2 0.029(2) 0.045(3) 0.031(2) 0.011(2) 0.020(2) 0.006(2)
S3 0.027(2) 0.035(2) 0.031(2) 0.0129(19) 0.0111(19) 0.0128(19)
S4 0.019(2) 0.0148(18) 0.034(2) -0.0001(17) 0.0057(17) 0.0007(16)
S5 0.022(2) 0.0182(19) 0.027(2) -0.0055(16) 0.0091(17) 0.0016(16)
S6 0.032(2) 0.0097(17) 0.039(3) -0.0065(17) 0.010(2) -0.0021(17)
S7 0.028(2) 0.0103(18) 0.051(3) -0.0097(18) 0.017(2) -0.0055(16)
S8 0.022(2) 0.021(2) 0.031(2) -0.0019(17) 0.0139(18) -0.0021(16)
S9 0.027(2) 0.0122(17) 0.028(2) -0.0030(16) 0.0173(18) 0.0013(16)
S10 0.0178(19) 0.0101(17) 0.035(2) -0.0056(16) 0.0082(17) 0.0011(15)
S11 0.024(2) 0.028(2) 0.031(2) -0.0100(18) 0.0150(19) -0.0045(17)
S12 0.023(2) 0.0067(16) 0.033(2) -0.0056(15) 0.0168(18) 0.0006(14)
S13 0.018(2) 0.0121(17) 0.031(2) -0.0034(16) 0.0035(17) 0.0020(15)
S14 0.026(2) 0.023(2) 0.024(2) 0.0000(17) 0.0093(18) -0.0102(17)
S15 0.028(2) 0.028(2) 0.033(2) -0.0080(19) 0.019(2) -0.0095(18)
S16 0.022(2) 0.0160(19) 0.050(3) -0.0082(19) 0.011(2) -0.0008(17)
S17 0.039(3) 0.0169(19) 0.039(3) -0.0094(18) 0.023(2) -0.0080(18)

loop_
_atom_type_symbol
_atom_type_description
_atom_type_scat_dispersion_real
_atom_type_scat_dispersion_imag
_atom_type_scat_source
S S 0.1246 0.1234 'International Tables Vol C Tables 4.2.6.8 and 6.1.1.4'
Sb Sb -0.5866 1.5461 'International Tables Vol C Tables 4.2.6.8 and 6.1.1.4'
Sn Sn -0.6537 1.4246 'International Tables Vol C Tables 4.2.6.8 and 6.1.1.4'
Zn Zn 0.2839 1.4301 'International Tables Vol C Tables 4.2.6.8 and 6.1.1.4'
C C 0.0033 0.0016 'International Tables Vol C Tables 4.2.6.8 and 6.1.1.4'
N N 0.0061 0.0033 'International Tables Vol C Tables 4.2.6.8 and 6.1.1.4'
H H 0.0000 0.0000 'International Tables Vol C Tables 4.2.6.8 and 6.1.1.4'

loop_
_geom_angle_atom_site_label_1
_geom_angle_atom_site_label_2
_geom_angle_atom_site_label_3
_geom_angle
_geom_angle_site_symmetry_1
_geom_angle_site_symmetry_3
_geom_angle_publ_flag
S1 Sb1 S2 102.19(18) . . ?
S1 Sb1 S3 96.25(16) . . ?
S3 Sb1 S2 90.47(15) . . ?
S9 Sn6 S16 110.79(15) . . ?
S10 Sn6 S9 112.17(15) . . ?
S10 Sn6 S16 97.01(14) . . ?
S13 Sn6 S9 112.94(15) . . ?
S13 Sn6 S10 114.09(14) . . ?
S13 Sn6 S16 108.68(15) . . ?
S4 Sn7 S3 104.70(16) . . ?
S4 Sn7 S5 113.35(14) . . ?
S4 Sn7 S6 114.49(15) . . ?
S5 Sn7 S3 109.97(15) . . ?
S5 Sn7 S6 112.33(15) . . ?
S6 Sn7 S3 100.87(16) . . ?
S11 Sn8 S2 106.79(15) . 4_576 ?
S11 Sn8 S15 115.80(15) . . ?
S11 Sn8 S17 112.92(17) . . ?
S15 Sn8 S2 104.66(16) . 4_576 ?
S15 Sn8 S17 111.09(16) . . ?
S17 Sn8 S2 104.47(16) . 4_576 ?
S7 Sn9 S8 110.89(16) . . ?
S7 Sn9 S14 114.76(15) . . ?
S7 Sn9 S16 110.00(14) . 2_656 ?
S8 Sn9 S16 108.88(15) . 2_656 ?
S14 Sn9 S8 113.79(14) . . ?
S14 Sn9 S16 97.61(15) . 2_656 ?
S5 Zn6 S8 105.26(16) . . ?
S5 Zn6 S9 108.40(16) . . ?
S5 Zn6 S12 112.26(15) . . ?
S9 Zn6 S8 112.56(15) . . ?
S12 Zn6 S8 108.62(16) . . ?
S12 Zn6 S9 109.71(14) . . ?
S4 Zn7 S10 107.61(16) . . ?
S4 Zn7 S11 107.46(16) . . ?
S4 Zn7 S12 111.43(15) . . ?
S10 Zn7 S11 109.19(16) . . ?
S10 Zn7 S12 110.43(14) . . ?
S11 Zn7 S12 110.62(16) . . ?
S7 Zn8 S6 107.51(17) . . ?
S7 Zn8 S12 112.19(15) . . ?
S12 Zn8 S6 109.03(16) . . ?
S17 Zn8 S6 110.47(18) . . ?
S17 Zn8 S7 104.50(17) . . ?
S17 Zn8 S12 112.96(15) . . ?
S12 Zn9 S13 112.15(15) . . ?
S12 Zn9 S15 110.32(16) . . ?
S13 Zn9 S15 107.85(16) . . ?
S14 Zn9 S12 112.09(15) . . ?
S14 Zn9 S13 106.32(16) . . ?
S14 Zn9 S15 107.88(16) . . ?
Sn8 S2 Sb1 96.79(16) 4_575 . ?
Sn7 S3 Sb1 102.13(16) . . ?
Zn7 S4 Sn7 102.65(16) . . ?
Zn6 S5 Sn7 101.74(16) . . ?
Zn8 S6 Sn7 104.83(16) . . ?
Zn8 S7 Sn9 102.41(15) . . ?
Zn6 S8 Sn9 105.04(15) . . ?
Zn6 S9 Sn6 103.83(15) . . ?
Zn7 S10 Sn6 104.06(15) . . ?
Zn7 S11 Sn8 103.17(16) . . ?
Zn6 S12 Zn7 108.93(17) . . ?
Zn8 S12 Zn6 110.62(16) . . ?
Zn8 S12 Zn7 108.84(16) . . ?
Zn9 S12 Zn6 109.97(16) . . ?
Zn9 S12 Zn7 109.79(16) . . ?
Zn9 S12 Zn8 108.67(17) . . ?
Zn9 S13 Sn6 102.49(16) . . ?
Zn9 S14 Sn9 102.79(17) . . ?
Zn9 S15 Sn8 104.02(18) . . ?
Sn9 S16 Sn6 108.28(17) 2_646 . ?
Zn8 S17 Sn8 101.37(16) . . ?

loop_
_geom_bond_atom_site_label_1
_geom_bond_atom_site_label_2
_geom_bond_distance
_geom_bond_site_symmetry_2
_geom_bond_publ_flag
Sb1 S1 2.323(5) . ?
Sb1 S2 2.489(5) . ?
Sb1 S3 2.473(4) . ?
Sn6 S9 2.390(4) . ?
Sn6 S10 2.381(4) . ?
Sn6 S13 2.362(4) . ?
Sn6 S16 2.417(4) . ?
Sn7 S3 2.406(4) . ?
Sn7 S4 2.363(4) . ?
Sn7 S5 2.374(4) . ?
Sn7 S6 2.385(4) . ?
Sn8 S2 2.423(4) 4_576 ?
Sn8 S11 2.367(5) . ?
Sn8 S15 2.368(5) . ?
Sn8 S17 2.388(4) . ?
Sn9 S7 2.362(4) . ?
Sn9 S8 2.388(4) . ?
Sn9 S14 2.387(4) . ?
Sn9 S16 2.409(4) 2_656 ?
Zn6 S5 2.343(5) . ?
Zn6 S8 2.374(4) . ?
Zn6 S9 2.373(4) . ?
Zn6 S12 2.353(4) . ?
Zn7 S4 2.331(5) . ?
Zn7 S10 2.332(4) . ?
Zn7 S11 2.349(4) . ?
Zn7 S12 2.362(4) . ?
Zn8 S6 2.355(5) . ?
Zn8 S7 2.339(4) . ?
Zn8 S12 2.343(4) . ?
Zn8 S17 2.339(5) . ?
Zn9 S12 2.337(5) . ?
Zn9 S13 2.340(4) . ?
Zn9 S14 2.331(4) . ?
Zn9 S15 2.354(4) . ?

loop_
_platon_squeeze_void_nr
_platon_squeeze_void_average_x
_platon_squeeze_void_average_y
_platon_squeeze_void_average_z
_platon_squeeze_void_volume
_platon_squeeze_void_count_electrons
_platon_squeeze_void_content
1 -0.013 -0.009 -0.003 4615 2073 ' '
